data_4062304
loop_
_publ_author_name
'Muldoon, John'
'Brown, Seth N.'

_publ_section_title
;
 Unsymmetrically Bridging Aryls of Iridium
;
_journal_issue 22
_journal_name_full Organometallics
_journal_page_first 4480
_journal_page_last 4489
_journal_paper_doi 10.1021/om0304816
_journal_volume 22
_journal_year 2003
_chemical_formula_moiety (2,6-Me2C6H3)Ir(CO)2(mu,sigma,pi-2,6-Me2C6H3)Ir(cod)
_chemical_formula_sum 'C26 H30 Ir2 O2'
_chemical_formula_weight 758.90
_chemical_name_common dicarbonyl(2,6-dimethylphenyl)iridium(I)(mu,sigma,pi-2,6-dimethylphenyl)(1,5-c
_space_group_IT_number 61
_symmetry_cell_setting orthorhombic
_symmetry_space_group_name_Hall '-P 2ac 2ab'
_symmetry_space_group_name_H-M 'P b c a'
_cell_angle_alpha 90.00
_cell_angle_beta 90.00
_cell_angle_gamma 90.00
_cell_formula_units_Z 8
_cell_length_a 14.2533(6)
_cell_length_b 14.6197(6)
_cell_length_c 21.3585(8)
_cell_measurement_temperature 170(2)
_cell_volume 4450.7(3)
_diffrn_ambient_temperature 170(2)
_exptl_crystal_density_diffrn 2.265
_refine_ls_R_factor_obs 0.0232
_refine_ls_wR_factor_obs 0.0617
_cod_database_code 4062304

loop_
_symmetry_equiv_pos_as_xyz
'x, y, z'
'-x+1/2, -y, z+1/2'
'-x, y+1/2, -z+1/2'
'x+1/2, -y+1/2, -z'
'-x, -y, -z'
'x-1/2, y, -z-1/2'
'x, -y-1/2, z-1/2'
'-x-1/2, y-1/2, z'

loop_
_atom_site_aniso_label
_atom_site_aniso_U_11
_atom_site_aniso_U_22
_atom_site_aniso_U_33
_atom_site_aniso_U_23
_atom_site_aniso_U_13
_atom_site_aniso_U_12
Ir1 0.01397(6) 0.01850(7) 0.01862(7) 0.00089(4) -0.00003(4) -0.00144(4)
Ir2 0.01537(6) 0.01815(7) 0.01487(6) 0.00042(4) -0.00118(4) -0.00020(4)
C1 0.0155(14) 0.0178(15) 0.0153(14) -0.0003(11) -0.0009(11) -0.0015(11)
C2 0.0183(15) 0.020(2) 0.0191(15) 0.0031(12) -0.0036(12) 0.0010(12)
C3 0.026(2) 0.024(2) 0.017(2) 0.0044(13) -0.0027(13) -0.0067(14)
C4 0.019(2) 0.034(2) 0.019(2) 0.0022(14) 0.0008(13) -0.0072(14)
C5 0.0161(15) 0.032(2) 0.019(2) -0.0035(14) -0.0018(12) 0.0004(13)
C6 0.0137(14) 0.023(2) 0.019(2) -0.0045(12) -0.0014(12) -0.0003(12)
C7 0.023(2) 0.018(2) 0.029(2) 0.0009(14) -0.0028(14) 0.0016(13)
C8 0.023(2) 0.023(2) 0.029(2) -0.0049(15) -0.0012(14) 0.0049(14)
C11 0.022(2) 0.034(2) 0.022(2) 0.0002(15) -0.0045(14) 0.0053(15)
C12 0.034(2) 0.025(2) 0.021(2) 0.0011(14) -0.0068(15) 0.0086(15)
C13 0.052(3) 0.030(2) 0.030(2) 0.011(2) -0.009(2) -0.003(2)
C14 0.046(3) 0.048(3) 0.018(2) 0.010(2) 0.002(2) -0.006(2)
C15 0.025(2) 0.037(2) 0.017(2) -0.0004(14) 0.0012(14) 0.003(2)
C16 0.033(2) 0.024(2) 0.021(2) -0.0054(14) -0.0030(14) 0.0061(15)
C17 0.044(2) 0.033(2) 0.028(2) -0.012(2) -0.010(2) 0.000(2)
C18 0.037(2) 0.037(2) 0.030(2) -0.004(2) -0.014(2) -0.001(2)
C51 0.0157(15) 0.023(2) 0.025(2) 0.0018(14) -0.0003(13) -0.0053(13)
C52 0.020(2) 0.022(2) 0.030(2) 0.0023(14) -0.0043(14) -0.0030(13)
C53 0.026(2) 0.033(2) 0.039(2) 0.013(2) -0.010(2) -0.007(2)
C54 0.036(2) 0.046(3) 0.031(2) 0.015(2) -0.012(2) -0.016(2)
C55 0.031(2) 0.052(3) 0.021(2) 0.000(2) -0.001(2) -0.018(2)
C56 0.0112(14) 0.024(2) 0.037(2) -0.004(2) 0.0054(13) -0.0113(12)
C57 0.027(2) 0.035(2) 0.041(2) -0.002(2) -0.004(2) 0.012(2)
C58 0.026(2) 0.046(3) 0.034(2) -0.013(2) 0.005(2) 0.005(2)
C31 0.020(2) 0.033(2) 0.027(2) 0.004(2) -0.0026(14) -0.0027(15)
C32 0.023(2) 0.024(2) 0.019(2) 0.0022(13) -0.0009(13) -0.0011(13)
O1 0.040(2) 0.054(2) 0.038(2) 0.021(2) -0.0041(15) -0.003(2)
O2 0.0196(13) 0.044(2) 0.037(2) 0.0039(14) -0.0020(12) -0.0074(13)

loop_
_atom_site_label
_atom_site_type_symbol
_atom_site_fract_x
_atom_site_fract_y
_atom_site_fract_z
_atom_site_U_iso_or_equiv
_atom_site_thermal_displace_type
_atom_site_occupancy
_atom_site_calc_flag
_atom_site_refinement_flags
_atom_site_disorder_group
Ir1 Ir -0.231441(9) 0.812890(9) 0.081531(6) 0.01703(4) Uani 1 d . .
Ir2 Ir 0.024354(9) 0.905306(9) 0.155372(6) 0.01613(4) Uani 1 d . .
C1 C -0.0939(2) 0.8686(2) 0.07865(15) 0.0162(6) Uani 1 d . .
C2 C -0.0773(2) 0.9654(2) 0.0862(2) 0.0190(6) Uani 1 d . .
C3 C 0.0121(3) 1.0070(3) 0.0751(2) 0.0222(7) Uani 1 d . .
H3 H 0.0180(3) 1.0717(3) 0.0758(2) 0.027 Uiso 1 calc R .
C4 C 0.0908(3) 0.9525(3) 0.0631(2) 0.0239(7) Uani 1 d . .
H4 H 0.1501(3) 0.9791(3) 0.0543(2) 0.029 Uiso 1 calc R .
C5 C 0.0791(2) 0.8561(3) 0.0646(2) 0.0225(7) Uani 1 d . .
H5 H 0.1330(2) 0.8181(3) 0.0615(2) 0.027 Uiso 1 calc R .
C6 C -0.0116(2) 0.8142(2) 0.0706(2) 0.0188(6) Uani 1 d . .
C7 C -0.1575(3) 1.0286(3) 0.1023(2) 0.0230(7) Uani 1 d . .
H7A H -0.2146(3) 0.9926(3) 0.1089(2) 0.034 Uiso 1 calc R .
H7B H -0.1674(3) 1.0718(3) 0.0678(2) 0.034 Uiso 1 calc R .
H7C H -0.1425(3) 1.0625(3) 0.1406(2) 0.034 Uiso 1 calc R .
C8 C -0.0142(3) 0.7116(3) 0.0697(2) 0.0251(7) Uani 1 d . .
H8A H 0.0494(3) 0.6878(3) 0.0637(2) 0.038 Uiso 1 calc R .
H8B H -0.0545(3) 0.6908(3) 0.0354(2) 0.038 Uiso 1 calc R .
H8C H -0.0393(3) 0.6891(3) 0.1096(2) 0.038 Uiso 1 calc R .
C11 C 0.1470(3) 0.8877(3) 0.2111(2) 0.0257(7) Uani 1 d . .
H11 H 0.1798(3) 0.9060(3) 0.1745(2) 0.031 Uiso 1 calc R .
C12 C 0.0954(3) 0.8049(3) 0.2094(2) 0.0267(8) Uani 1 d . .
H12 H 0.0987(3) 0.7698(3) 0.1720(2) 0.032 Uiso 1 calc R .
C13 C 0.0355(4) 0.7680(3) 0.2618(2) 0.0373(10) Uani 1 d . .
H13A H 0.0767(4) 0.7452(3) 0.2958(2) 0.045 Uiso 1 calc R .
H13B H -0.0019(4) 0.7157(3) 0.2461(2) 0.045 Uiso 1 calc R .
C14 C -0.0313(4) 0.8411(4) 0.2885(2) 0.0376(10) Uani 1 d . .
H14A H -0.0886(4) 0.8112(4) 0.3048(2) 0.045 Uiso 1 calc R .
H14B H -0.0003(4) 0.8730(4) 0.3238(2) 0.045 Uiso 1 calc R .
C15 C -0.0582(3) 0.9106(3) 0.2385(2) 0.0265(8) Uani 1 d . .
H15 H -0.1096(3) 0.8974(3) 0.2117(2) 0.032 Uiso 1 calc R .
C16 C -0.0092(3) 0.9950(3) 0.2304(2) 0.0261(7) Uani 1 d . .
H16 H -0.0316(3) 1.0363(3) 0.1995(2) 0.031 Uiso 1 calc R .
C17 C 0.0763(3) 1.0226(3) 0.2682(2) 0.0351(10) Uani 1 d . .
H17A H 0.0568(3) 1.0355(3) 0.3118(2) 0.042 Uiso 1 calc R .
H17B H 0.1026(3) 1.0796(3) 0.2504(2) 0.042 Uiso 1 calc R .
C18 C 0.1526(3) 0.9491(3) 0.2688(2) 0.0347(9) Uani 1 d . .
H18A H 0.2149(3) 0.9788(3) 0.2703(2) 0.042 Uiso 1 calc R .
H18B H 0.1457(3) 0.9112(3) 0.3070(2) 0.042 Uiso 1 calc R .
C51 C -0.2630(2) 0.8734(3) -0.0073(2) 0.0212(7) Uani 1 d . .
C52 C -0.3252(3) 0.9488(3) -0.0129(2) 0.0239(7) Uani 1 d . .
C53 C -0.3467(3) 0.9859(3) -0.0718(2) 0.0328(9) Uani 1 d . .
H53 H -0.3876(3) 1.0371(3) -0.0744(2) 0.039 Uiso 1 calc R .
C54 C -0.3094(3) 0.9493(3) -0.1259(2) 0.0376(11) Uani 1 d . .
H54 H -0.3234(3) 0.9756(3) -0.1655(2) 0.045 Uiso 1 calc R .
C55 C -0.2510(3) 0.8732(4) -0.1217(2) 0.0347(10) Uani 1 d . .
H55 H -0.2262(3) 0.8463(4) -0.1587(2) 0.042 Uiso 1 calc R .
C56 C -0.2274(2) 0.8346(3) -0.0601(2) 0.0241(7) Uani 1 d . .
C57 C -0.3757(3) 0.9885(3) 0.0425(2) 0.0346(9) Uani 1 d . .
H57A H -0.3551(3) 0.9574(3) 0.0808(2) 0.052 Uiso 1 calc R .
H57B H -0.4434(3) 0.9801(3) 0.0373(2) 0.052 Uiso 1 calc R .
H57C H -0.3615(3) 1.0539(3) 0.0457(2) 0.052 Uiso 1 calc R .
C58 C -0.1683(3) 0.7511(4) -0.0620(2) 0.0354(10) Uani 1 d . .
H58A H -0.1518(3) 0.7372(4) -0.1055(2) 0.053 Uiso 1 calc R .
H58B H -0.2031(3) 0.6997(4) -0.0440(2) 0.053 Uiso 1 calc R .
H58C H -0.1109(3) 0.7615(4) -0.0377(2) 0.053 Uiso 1 calc R .
C31 C -0.2094(3) 0.7589(3) 0.1600(2) 0.0269(8) Uani 1 d . .
C32 C -0.3533(3) 0.7687(3) 0.0770(2) 0.0221(7) Uani 1 d . .
O1 O -0.2003(3) 0.7258(3) 0.2076(2) 0.0441(8) Uani 1 d . .
O2 O -0.4292(2) 0.7424(2) 0.07371(15) 0.0335(7) Uani 1 d . .

loop_
_geom_bond_atom_site_label_1
_geom_bond_atom_site_label_2
_geom_bond_distance
_geom_bond_site_symmetry_2
_geom_bond_publ_flag
Ir1 C32 1.856(4) . y
Ir1 C31 1.878(4) . y
Ir1 C1 2.124(3) . y
Ir1 C51 2.142(4) . y
Ir2 C12 2.123(4) . y
Ir2 C16 2.126(4) . y
Ir2 C11 2.131(4) . y
Ir2 C15 2.132(4) . y
Ir2 C5 2.210(4) . y
Ir2 C2 2.247(3) . y
Ir2 C3 2.276(4) . y
Ir2 C4 2.292(4) . y
Ir2 C6 2.306(3) . y
Ir2 C1 2.411(3) . y
C1 C6 1.428(5) . ?
C1 C2 1.444(5) . ?
C2 C3 1.432(5) . ?
C2 C7 1.510(5) . ?
C3 C4 1.399(6) . ?
C4 C5 1.419(6) . ?
C5 C6 1.436(5) . ?
C6 C8 1.501(5) . ?
C11 C12 1.417(6) . ?
C11 C18 1.526(6) . ?
C12 C13 1.508(6) . ?
C13 C14 1.541(7) . ?
C14 C15 1.523(6) . ?
C15 C16 1.428(6) . ?
C16 C17 1.516(6) . ?
C17 C18 1.528(6) . ?
C51 C56 1.360(5) . ?
C51 C52 1.420(5) . ?
C52 C53 1.404(6) . ?
C52 C57 1.501(6) . ?
C53 C54 1.380(7) . ?
C54 C55 1.392(8) . ?
C55 C56 1.471(6) . ?
C56 C58 1.483(6) . ?
C31 O1 1.135(5) . ?
C32 O2 1.150(5) . ?
